data_1534756
loop_
_publ_author_name
'Schwer, H.'
'Kaldis, E.'
'Karpinski, J.'
'Rossel, C.'

_publ_section_title
;
 Effect of structural changes on the transition temperatures in
 Y2Ba4Cu7O14+x single crystals
;
_journal_name_full 'Physica C (Amsterdam)'
_journal_page_first 165
_journal_page_last 178
_journal_volume 211
_journal_year 1993
_chemical_formula_sum 'Ba2 Cu4 O8 Y'
_chemical_name_systematic 'Y Ba2 Cu4 O8'
_space_group_crystal_system orthorhombic
_space_group_IT_number 65
_space_group_name_Hall '-A 2 2'
_space_group_name_H-M_alt 'A m m m'
_cell_angle_alpha 90
_cell_angle_beta 90
_cell_angle_gamma 90
_cell_formula_units_Z 2
_cell_length_a 3.8386
_cell_length_b 3.8689
_cell_length_c 27.201
_cell_volume 403.966
_citation_journal_id_ASTM PHYCE6
_cod_data_source_file Schwer_PHYCE6_1993_1604.cif
_cod_data_source_block Ba2Cu4O8Y1
_cod_depositor_comments
;
 Updating space group information.

 Antanas Vaitkus,
 2018-06-10
;
_cod_original_cell_volume 403.9664
_cod_original_sg_symbol_Hall '-C 2 2 (z,x,y)'
_cod_original_formula_sum 'Ba2 Cu4 O8 Y1'
_cod_database_code 1534756

loop_
_space_group_symop_id
_space_group_symop_operation_xyz
1 x,y,z
2 x,-y,-z
3 -x,y,-z
4 -x,-y,z
5 -x,-y,-z
6 -x,y,z
7 x,-y,z
8 x,y,-z
9 x,y+1/2,z+1/2
10 x,-y+1/2,-z+1/2
11 -x,y+1/2,-z+1/2
12 -x,-y+1/2,z+1/2
13 -x,-y+1/2,-z+1/2
14 -x,y+1/2,z+1/2
15 x,-y+1/2,z+1/2
16 x,y+1/2,-z+1/2

loop_
_atom_site_label
_atom_site_type_symbol
_atom_site_fract_x
_atom_site_fract_y
_atom_site_fract_z
_atom_site_occupancy
_atom_site_U_iso_or_equiv
O1 O-2 0 0 0.14528 1 0.0
O4 O-2 0 0.5 0.21819 1 0.0
Y1 Y+3 0.5 0.5 0 1 0.0
Cu2 Cu+2 0 0 0.06155 1 0.0
O2 O-2 0.5 0 0.05248 1 0.0
Ba1 Ba+2 0.5 0.5 0.13485 1 0.0
O3 O-2 0 0.5 0.05227 1 0.0
Cu1 Cu+2 0 0 0.21299 1 0.0
